data_4104718
loop_
_publ_author_name
'Andrew Ozarowski'
'Iwona B. Szyma\'nska'
'Tadeusz Muzio\/l'
'Julia Jezierska'

_publ_section_title
;
 High-Field EPR and Magnetic Susceptibility Studies on Binuclear and
 Tetranuclear Copper Trifluoroacetate Complexes. X-ray Structure
 Determination of Three Tetranuclear Quinoline Adducts of Copper(II)
 Trifluoroacetate
;
_journal_name_full 'Journal of the American Chemical Society'
_journal_page_first 10279
_journal_page_last 10292
_journal_paper_doi 10.1021/ja902695y
_journal_volume 131
_journal_year 2009
_chemical_formula_sum 'C52.2 H32.8 Cu4 F18 N4 O13'
_chemical_formula_weight 1520.2
_chemical_name_systematic
; 
 ? 
;
_space_group_IT_number 61
_symmetry_cell_setting orthorhombic
_symmetry_space_group_name_Hall '-P 2ac 2ab'
_symmetry_space_group_name_H-M 'P b c a'
_atom_sites_solution_hydrogens geom
_atom_sites_solution_primary direct
_atom_sites_solution_secondary difmap
_audit_creation_method SHELXL-97
_cell_angle_alpha 90.00
_cell_angle_beta 90.00
_cell_angle_gamma 90.00
_cell_formula_units_Z 8
_cell_length_a 15.278(3)
_cell_length_b 23.227(5)
_cell_length_c 34.895(7)
_cell_measurement_temperature 293(2)
_cell_volume 12383(4)
_computing_structure_refinement 'SHELXL-97 (Sheldrick, 1997)'
_computing_structure_solution 'SHELXS-97 (Sheldrick, 1990)'
_diffrn_ambient_temperature 293(2)
_diffrn_measured_fraction_theta_full 0.998
_diffrn_measured_fraction_theta_max 0.998
_diffrn_radiation_monochromator graphite
_diffrn_radiation_source 'fine-focus sealed tube'
_diffrn_radiation_type MoK\a
_diffrn_radiation_wavelength 0.71073
_diffrn_reflns_av_R_equivalents 0.1223
_diffrn_reflns_av_sigmaI/netI 0.0621
_diffrn_reflns_limit_h_max 13
_diffrn_reflns_limit_h_min -13
_diffrn_reflns_limit_k_max 18
_diffrn_reflns_limit_k_min -21
_diffrn_reflns_limit_l_max 31
_diffrn_reflns_limit_l_min -31
_diffrn_reflns_number 41075
_diffrn_reflns_theta_full 18.85
_diffrn_reflns_theta_max 18.85
_diffrn_reflns_theta_min 2.11
_exptl_absorpt_coefficient_mu 1.471
_exptl_crystal_density_diffrn 1.630
_exptl_crystal_F_000 6043
_refine_diff_density_max 0.485
_refine_diff_density_min -0.333
_refine_diff_density_rms 0.081
_refine_ls_extinction_method none
_refine_ls_goodness_of_fit_ref 1.266
_refine_ls_hydrogen_treatment mixed
_refine_ls_matrix_type full
_refine_ls_number_parameters 1057
_refine_ls_number_reflns 4861
_refine_ls_number_restraints 339
_refine_ls_restrained_S_all 1.221
_refine_ls_R_factor_all 0.1098
_refine_ls_R_factor_gt 0.1049
_refine_ls_shift/su_max 0.319
_refine_ls_shift/su_mean 0.020
_refine_ls_structure_factor_coef Fsqd
_refine_ls_weighting_details 'calc w=1/[\s^2^(Fo^2^)+(0.0940P)^2^+115.1055P] where P=(Fo^2^+2Fc^2^)/3'
_refine_ls_weighting_scheme calc
_refine_ls_wR_factor_gt 0.2294
_refine_ls_wR_factor_ref 0.2330
_reflns_number_gt 4686
_reflns_number_total 4861
_reflns_threshold_expression >2sigma(I)
_cod_data_source_file ja902695y_si_003.cif
_cod_data_source_block 12apbca
_cod_original_formula_sum 'C52.20 H32.80 Cu4 F18 N4 O13'
_cod_database_code 4104718

loop_
_symmetry_equiv_pos_as_xyz
'x, y, z'
'-x+1/2, -y, z+1/2'
'-x, y+1/2, -z+1/2'
'x+1/2, -y+1/2, -z'
'-x, -y, -z'
'x-1/2, y, -z-1/2'
'x, -y-1/2, z-1/2'
'-x-1/2, y-1/2, z'

loop_
_atom_site_label
_atom_site_type_symbol
_atom_site_fract_x
_atom_site_fract_y
_atom_site_fract_z
_atom_site_U_iso_or_equiv
_atom_site_adp_type
_atom_site_occupancy
_atom_site_symmetry_multiplicity
_atom_site_calc_flag
_atom_site_refinement_flags
_atom_site_disorder_assembly
_atom_site_disorder_group
Cu1 Cu 0.19298(13) 0.31268(8) 0.16201(6) 0.0555(7) Uani 1 1 d . . .
Cu2 Cu 0.21172(12) 0.41037(8) 0.09108(5) 0.0482(7) Uani 1 1 d . . .
Cu3 Cu 0.37161(12) 0.35912(8) 0.13624(6) 0.0517(7) Uani 1 1 d . . .
Cu4 Cu 0.24302(13) 0.27787(8) 0.07908(6) 0.0588(7) Uani 1 1 d . . .
O5 O 0.2545(6) 0.3409(4) 0.1161(3) 0.043(3) Uani 1 1 d . F .
O70 O 0.3183(7) 0.4178(5) 0.0586(3) 0.054(3) Uani 1 1 d . F .
O71 O 0.3011(8) 0.3305(5) 0.0310(3) 0.070(4) Uani 1 1 d . F .
C72 C 0.3345(10) 0.3782(9) 0.0350(4) 0.042(4) Uani 1 1 d . . .
C73 C 0.4026(14) 0.3956(10) 0.0048(6) 0.072(6) Uani 1 1 d D A .
F74 F 0.4645(17) 0.3539(12) 0.0050(8) 0.124(8) Uani 0.70 1 d P A 1
F75 F 0.4461(17) 0.4438(7) 0.0108(7) 0.104(8) Uani 0.70 1 d P A 1
F76 F 0.3769(18) 0.3954(17) -0.0295(6) 0.132(9) Uani 0.70 1 d P A 1
F77 F 0.355(3) 0.433(2) -0.0151(13) 0.124(8) Uani 0.30 1 d PD A 2
F78 F 0.424(7) 0.359(2) -0.0224(19) 0.15(3) Uani 0.30 1 d PD A 2
F79 F 0.466(5) 0.408(5) 0.0194(16) 0.132(9) Uani 0.30 1 d P A 2
O60 O 0.3878(8) 0.2713(5) 0.1702(3) 0.067(3) Uani 1 1 d . . .
O61 O 0.2516(8) 0.2376(5) 0.1575(3) 0.056(3) Uani 1 1 d . . .
C62 C 0.3300(17) 0.2346(7) 0.1661(4) 0.058(5) Uani 1 1 d . . .
C63 C 0.3637(16) 0.1730(10) 0.1723(8) 0.097(8) Uani 1 1 d . . .
F64 F 0.3216(8) 0.1341(5) 0.1524(4) 0.111(4) Uani 1 1 d . . .
F65 F 0.4435(11) 0.1639(6) 0.1585(5) 0.150(6) Uani 1 1 d . . .
F66 F 0.3629(15) 0.1574(6) 0.2064(5) 0.184(9) Uani 1 1 d . . .
O80 O 0.3593(8) 0.2418(5) 0.0842(3) 0.062(3) Uani 1 1 d . F .
O81 O 0.4395(7) 0.3225(5) 0.0965(3) 0.056(3) Uani 1 1 d . F .
C82 C 0.4256(14) 0.2721(10) 0.0850(4) 0.060(6) Uani 1 1 d . . .
C83 C 0.511(2) 0.2408(9) 0.0734(6) 0.115(10) Uani 1 1 d D B .
F84 F 0.5140(18) 0.1876(13) 0.0873(10) 0.117(8) Uani 0.50 1 d PD B 1
F85 F 0.584(2) 0.2637(14) 0.0781(15) 0.170(18) Uani 0.50 1 d P B 1
F86 F 0.505(2) 0.242(4) 0.0357(8) 0.23(2) Uani 0.50 1 d PD B 1
F87 F 0.5497(18) 0.2573(16) 0.0414(8) 0.117(8) Uani 0.50 1 d PD B 2
F88 F 0.497(2) 0.1931(16) 0.0546(17) 0.170(18) Uani 0.50 1 d PD B 2
F89 F 0.569(2) 0.241(3) 0.0968(12) 0.23(2) Uani 0.50 1 d P B 2
O110 O 0.1227(7) 0.3026(5) 0.0672(3) 0.059(3) Uani 1 1 d . F .
O111 O 0.0731(7) 0.2817(5) 0.1258(4) 0.064(3) Uani 1 1 d . F .
C112 C 0.0648(13) 0.2946(7) 0.0915(6) 0.055(5) Uani 1 1 d U . .
C113 C -0.0291(14) 0.3007(12) 0.0779(8) 0.083(7) Uani 1 1 d . C .
F114 F -0.071(2) 0.249(2) 0.0751(13) 0.125(11) Uani 0.50 1 d P C 1
F115 F -0.083(4) 0.334(2) 0.0976(19) 0.137(16) Uani 0.50 1 d P C 1
F116 F -0.045(3) 0.3179(19) 0.050(2) 0.126(12) Uani 0.50 1 d P C 1
F117 F -0.042(2) 0.256(2) 0.0538(13) 0.125(11) Uani 0.50 1 d P C 2
F118 F -0.081(4) 0.299(2) 0.1050(19) 0.137(16) Uani 0.50 1 d P C 2
F119 F -0.029(3) 0.3463(19) 0.0480(19) 0.126(12) Uani 0.50 1 d P C 2
O90 O 0.3200(8) 0.4028(5) 0.1781(3) 0.057(3) Uani 1 1 d . . .
O91 O 0.2697(8) 0.4704(5) 0.1385(4) 0.070(4) Uani 1 1 d . . .
C92 C 0.2901(14) 0.4491(11) 0.1701(6) 0.070(6) Uani 1 1 d . D .
C93 C 0.2812(18) 0.4935(11) 0.2040(9) 0.117(11) Uani 1 1 d D . .
F94 F 0.314(2) 0.5447(10) 0.1968(6) 0.131(8) Uani 0.70 1 d PD D 1
F95 F 0.199(2) 0.5068(14) 0.2053(11) 0.20(2) Uani 0.70 1 d P D 1
F96 F 0.303(2) 0.4755(11) 0.2357(8) 0.152(14) Uani 0.70 1 d P D 1
F97 F 0.255(6) 0.456(3) 0.234(2) 0.131(8) Uani 0.30 1 d P D 2
F98 F 0.362(3) 0.513(3) 0.210(3) 0.15(3) Uani 0.30 1 d PD D 2
F99 F 0.219(5) 0.533(3) 0.203(2) 0.152(14) Uani 0.30 1 d PD D 2
O100 O 0.0944(8) 0.4134(5) 0.1157(4) 0.069(3) Uani 1 1 d . . .
O101 O 0.1229(8) 0.3817(5) 0.1756(3) 0.061(3) Uani 1 1 d . . .
C102 C 0.0829(12) 0.4097(8) 0.1511(8) 0.060(5) Uani 1 1 d U E .
C103 C 0.006(2) 0.4420(13) 0.1650(8) 0.124(10) Uani 1 1 d D . .
F104 F -0.0090(17) 0.4449(16) 0.2019(6) 0.135(9) Uani 0.70 1 d PD E 1
F105 F -0.0702(19) 0.424(2) 0.1534(16) 0.24(2) Uani 0.70 1 d P E 1
F106 F 0.002(2) 0.4951(12) 0.1552(9) 0.148(11) Uani 0.70 1 d P E 1
F107 F -0.058(4) 0.452(4) 0.1403(15) 0.135(9) Uani 0.30 1 d PD E 2
F108 F 0.039(5) 0.491(5) 0.185(4) 0.24(2) Uani 0.30 1 d P E 2
F109 F -0.040(4) 0.403(2) 0.184(3) 0.148(11) Uani 0.30 1 d PD E 2
N10 N 0.4853(10) 0.3890(6) 0.1577(5) 0.063(4) Uani 1 1 d . . .
C11 C 0.5040(14) 0.3748(7) 0.1931(7) 0.069(5) Uani 1 1 d . . .
H11 H 0.4645 0.3514 0.2062 0.050 Uiso 1 1 calc R . .
C12 C 0.5774(19) 0.3920(10) 0.2122(7) 0.101(8) Uani 1 1 d . . .
H12 H 0.5870 0.3805 0.2374 0.050 Uiso 1 1 calc R . .
C13 C 0.6353(17) 0.4255(11) 0.1944(9) 0.115(9) Uani 1 1 d . . .
H13 H 0.6855 0.4381 0.2069 0.050 Uiso 1 1 calc R . .
C14 C 0.6185(15) 0.4414(10) 0.1560(9) 0.095(7) Uani 1 1 d . . .
C15 C 0.6756(18) 0.4757(13) 0.1357(9) 0.137(10) Uani 1 1 d . . .
H15 H 0.7297 0.4853 0.1462 0.050 Uiso 1 1 calc R . .
C16 C 0.6534(18) 0.4952(10) 0.1010(9) 0.113(8) Uani 1 1 d U . .
H16 H 0.6910 0.5200 0.0881 0.050 Uiso 1 1 calc R . .
C17 C 0.5753(17) 0.4791(9) 0.0839(6) 0.098(7) Uani 1 1 d . . .
H17 H 0.5612 0.4929 0.0597 0.050 Uiso 1 1 calc R . .
C18 C 0.5184(13) 0.4427(8) 0.1025(6) 0.067(5) Uani 1 1 d . . .
H18 H 0.4665 0.4307 0.0911 0.050 Uiso 1 1 calc R . .
C19 C 0.5414(13) 0.4251(8) 0.1384(6) 0.056(5) Uani 1 1 d . . .
N20 N 0.1619(8) 0.4785(7) 0.0616(5) 0.056(4) Uani 1 1 d . . .
C21 C 0.1570(11) 0.5283(9) 0.0781(5) 0.054(5) Uani 1 1 d . . .
H21 H 0.1744 0.5315 0.1035 0.050 Uiso 1 1 calc R . .
C22 C 0.1265(11) 0.5775(7) 0.0589(6) 0.057(5) Uani 1 1 d . . .
H22 H 0.1183 0.6118 0.0721 0.050 Uiso 1 1 calc R . .
C23 C 0.1094(11) 0.5744(8) 0.0218(6) 0.060(5) Uani 1 1 d . . .
H23 H 0.0942 0.6077 0.0087 0.050 Uiso 1 1 calc R . .
C24 C 0.1137(10) 0.5230(9) 0.0019(6) 0.053(5) Uani 1 1 d . . .
C25 C 0.0981(11) 0.5165(10) -0.0369(6) 0.069(5) Uani 1 1 d . . .
H25 H 0.0839 0.5487 -0.0515 0.050 Uiso 1 1 calc R . .
C26 C 0.1032(11) 0.4638(11) -0.0544(5) 0.073(6) Uani 1 1 d . . .
H26 H 0.0907 0.4601 -0.0804 0.050 Uiso 1 1 calc R . .
C27 C 0.1265(12) 0.4176(8) -0.0336(7) 0.071(6) Uani 1 1 d . . .
H27 H 0.1304 0.3820 -0.0457 0.050 Uiso 1 1 calc R . .
C28 C 0.1444(10) 0.4209(9) 0.0041(6) 0.059(5) Uani 1 1 d . . .
H28 H 0.1595 0.3879 0.0177 0.050 Uiso 1 1 calc R . .
C29 C 0.1400(10) 0.4751(8) 0.0231(6) 0.052(5) Uani 1 1 d . . .
N30 N 0.1513(13) 0.2825(7) 0.2128(5) 0.085(6) Uani 1 1 d . . .
C31 C 0.0775(19) 0.2573(10) 0.2116(6) 0.086(7) Uani 1 1 d . . .
H31 H 0.0482 0.2551 0.1883 0.050 Uiso 1 1 calc R . .
C32 C 0.0380(16) 0.2325(11) 0.2442(11) 0.123(10) Uani 1 1 d . . .
H32 H -0.0173 0.2160 0.2426 0.050 Uiso 1 1 calc R . .
C33 C 0.081(3) 0.2332(13) 0.2773(9) 0.134(11) Uani 1 1 d . . .
H33 H 0.0567 0.2152 0.2985 0.050 Uiso 1 1 calc R . .
C34 C 0.162(2) 0.2605(11) 0.2807(7) 0.102(7) Uani 1 1 d . . .
C35 C 0.214(3) 0.2664(15) 0.3134(7) 0.156(13) Uani 1 1 d . . .
H35 H 0.1940 0.2504 0.3362 0.050 Uiso 1 1 calc R . .
C36 C 0.288(2) 0.2934(18) 0.3131(10) 0.173(16) Uani 1 1 d . . .
H36 H 0.3205 0.2955 0.3357 0.050 Uiso 1 1 calc R . .
C37 C 0.3206(19) 0.3194(13) 0.2801(9) 0.137(11) Uani 1 1 d . . .
H37 H 0.3726 0.3402 0.2809 0.050 Uiso 1 1 calc R . .
C38 C 0.2763(16) 0.3140(10) 0.2475(7) 0.087(6) Uani 1 1 d . . .
H38 H 0.2993 0.3292 0.2250 0.050 Uiso 1 1 calc R . .
C39 C 0.1972(17) 0.2864(9) 0.2467(7) 0.072(6) Uani 1 1 d . . .
N40 N 0.2236(17) 0.2178(11) 0.0378(10) 0.062(6) Uani 0.50 1 d PDU F 1
C41 C 0.232(5) 0.217(3) -0.0025(11) 0.069(9) Uani 0.50 1 d PDU F 1
H41 H 0.2230 0.2542 -0.0110 0.050 Uiso 0.50 1 calc PR F 1
C42 C 0.249(4) 0.1829(19) -0.0353(15) 0.080(10) Uani 0.50 1 d PDU F 1
H42 H 0.2756 0.1901 -0.0587 0.050 Uiso 0.50 1 calc PR F 1
C43 C 0.209(3) 0.134(2) -0.0185(12) 0.081(8) Uani 0.50 1 d PDU F 1
H43 H 0.2004 0.1044 -0.0363 0.050 Uiso 0.50 1 calc PR F 1
C44 C 0.179(8) 0.118(2) 0.0185(13) 0.075(6) Uani 0.50 1 d PDU F 1
C45 C 0.153(3) 0.0666(19) 0.0369(11) 0.085(7) Uani 0.50 1 d PDU F 1
H45 H 0.1530 0.0335 0.0219 0.050 Uiso 0.50 1 calc PR F 1
C46 C 0.126(3) 0.0595(19) 0.0753(10) 0.088(8) Uani 0.50 1 d PDU F 1
H46 H 0.1077 0.0240 0.0846 0.050 Uiso 0.50 1 calc PR F 1
C47 C 0.130(3) 0.1091(18) 0.0992(16) 0.081(10) Uani 0.50 1 d PDU F 1
H47 H 0.1038 0.1085 0.1234 0.050 Uiso 0.50 1 calc PR F 1
C48 C 0.172(4) 0.159(2) 0.0859(14) 0.066(9) Uani 0.50 1 d PDU F 1
H48 H 0.1882 0.1890 0.1025 0.050 Uiso 0.50 1 calc PR F 1
C49 C 0.190(3) 0.1622(13) 0.0466(12) 0.064(6) Uani 0.50 1 d PDU F 1
N50 N 0.2043(18) 0.1913(13) 0.0652(8) 0.059(6) Uani 0.50 1 d PDU F 2
C59 C 0.206(3) 0.1775(17) 0.0260(9) 0.070(6) Uani 0.50 1 d PDU F 2
C51 C 0.174(8) 0.120(2) 0.0246(15) 0.076(6) Uani 0.50 1 d PDU F 2
C54 C 0.133(3) 0.0831(19) 0.0512(11) 0.083(7) Uani 0.50 1 d PDU F 2
H54 H 0.0996 0.0513 0.0441 0.050 Uiso 0.50 1 calc PR F 2
C53 C 0.148(3) 0.0993(17) 0.0896(13) 0.076(17) Uani 0.50 1 d PDU F 2
H53 H 0.1477 0.0735 0.1100 0.050 Uiso 0.50 1 calc PR F 2
C52 C 0.164(4) 0.1586(19) 0.0938(14) 0.063(14) Uani 0.50 1 d PDU F 2
H52 H 0.1467 0.1768 0.1164 0.050 Uiso 0.50 1 calc PR F 2
C58 C 0.254(3) 0.216(2) 0.0023(10) 0.07(2) Uani 0.50 1 d PD F 2
H58 H 0.2882 0.2485 0.0064 0.050 Uiso 0.50 1 calc PR F 2
C57 C 0.227(3) 0.184(2) -0.0300(14) 0.085(19) Uani 0.50 1 d PDU F 2
H57 H 0.2186 0.2106 -0.0494 0.050 Uiso 0.50 1 calc PR F 2
C56 C 0.208(3) 0.1295(16) -0.0465(12) 0.15(3) Uani 0.50 1 d PD F 2
H56 H 0.2118 0.1171 -0.0717 0.050 Uiso 0.50 1 calc PR F 2
C55 C 0.181(2) 0.0999(18) -0.0132(13) 0.084(17) Uani 0.50 1 d PD F 2
H55 H 0.1650 0.0615 -0.0168 0.050 Uiso 0.50 1 calc PR F 2
C123 C 0.304(3) 0.114(3) 0.3102(16) 0.055(18) Uani 0.30 1 d PDU G 1
C126 C 0.201(4) 0.125(2) 0.3614(16) 0.064(17) Uani 0.30 1 d PDU G 1
C124 C 0.217(3) 0.094(2) 0.3012(15) 0.051(15) Uani 0.30 1 d PDU G 1
C127 C 0.277(4) 0.145(4) 0.3798(19) 0.09(3) Uani 0.30 1 d PDU G 1
C125 C 0.156(4) 0.104(2) 0.3301(16) 0.075(18) Uani 0.30 1 d PDU G 1
C122 C 0.326(4) 0.129(2) 0.3471(13) 0.058(16) Uani 0.30 1 d PDU G 1
C121 C 0.422(3) 0.133(4) 0.354(2) 0.13(4) Uani 0.30 1 d PDU G 1
C132 C 0.365(4) 0.109(3) 0.3131(15) 0.070(19) Uani 0.30 1 d PDU H 2
C136 C 0.345(5) 0.147(3) 0.3762(16) 0.10(2) Uani 0.30 1 d PDU H 2
C133 C 0.283(4) 0.096(3) 0.297(2) 0.08(2) Uani 0.30 1 d PDU H 2
C137 C 0.393(7) 0.143(5) 0.344(3) 0.17(6) Uani 0.30 1 d PDU H 2
C135 C 0.259(5) 0.133(4) 0.363(2) 0.09(2) Uani 0.30 1 d PDU H 2
C134 C 0.228(5) 0.112(3) 0.328(2) 0.10(3) Uani 0.30 1 d PDU H 2
C131 C 0.439(4) 0.088(4) 0.291(2) 0.15(3) Uani 0.30 1 d PDU H 2

loop_
_atom_site_aniso_label
_atom_site_aniso_U_11
_atom_site_aniso_U_22
_atom_site_aniso_U_33
_atom_site_aniso_U_23
_atom_site_aniso_U_13
_atom_site_aniso_U_12
Cu1 0.0522(14) 0.0583(14) 0.0561(14) 0.0055(11) 0.0078(11) -0.0012(11)
Cu2 0.0501(13) 0.0474(13) 0.0472(13) 0.0008(10) 0.0052(10) 0.0009(10)
Cu3 0.0500(13) 0.0484(13) 0.0567(14) -0.0004(10) -0.0009(11) -0.0044(10)
Cu4 0.0463(13) 0.0523(14) 0.0777(16) -0.0164(11) -0.0049(11) -0.0014(11)
O5 0.041(6) 0.036(6) 0.052(6) 0.012(5) -0.009(5) 0.004(5)
O70 0.054(8) 0.064(8) 0.044(7) -0.010(7) 0.007(6) 0.006(6)
O71 0.070(9) 0.058(8) 0.081(9) -0.011(7) 0.018(7) -0.027(7)
C72 0.026(10) 0.081(16) 0.019(10) 0.017(11) 0.008(9) -0.008(11)
C73 0.061(15) 0.075(18) 0.080(19) 0.001(14) -0.030(15) 0.010(15)
F74 0.131(18) 0.14(2) 0.098(16) 0.004(15) 0.095(15) 0.037(15)
F75 0.121(17) 0.086(13) 0.104(15) -0.025(12) 0.068(13) -0.067(14)
F76 0.123(19) 0.23(3) 0.049(13) -0.014(16) 0.024(12) -0.042(19)
F77 0.131(18) 0.14(2) 0.098(16) 0.004(15) 0.095(15) 0.037(15)
F78 0.31(11) 0.08(4) 0.07(4) -0.04(4) 0.09(5) 0.01(4)
F79 0.123(19) 0.23(3) 0.049(13) -0.014(16) 0.024(12) -0.042(19)
O60 0.081(9) 0.042(8) 0.078(9) -0.004(6) -0.020(7) -0.007(7)
O61 0.043(7) 0.060(8) 0.065(8) 0.013(6) -0.012(7) -0.013(6)
C62 0.12(2) 0.017(12) 0.039(11) -0.016(8) -0.022(12) -0.021(14)
C63 0.066(16) 0.08(2) 0.15(3) -0.047(18) 0.033(16) -0.055(16)
F64 0.121(10) 0.062(8) 0.150(11) -0.001(8) -0.043(9) 0.010(7)
F65 0.112(12) 0.092(10) 0.246(19) -0.014(10) -0.032(13) 0.012(9)
F66 0.34(3) 0.108(12) 0.101(11) 0.036(10) -0.039(14) 0.006(13)
O80 0.038(7) 0.069(8) 0.079(9) -0.009(6) -0.009(7) -0.007(7)
O81 0.059(8) 0.052(7) 0.058(8) -0.022(6) 0.003(6) -0.004(6)
C82 0.049(14) 0.093(19) 0.037(11) -0.018(11) 0.010(10) 0.051(15)
C83 0.16(3) 0.076(18) 0.10(2) 0.035(15) -0.02(2) -0.05(2)
F84 0.049(14) 0.16(2) 0.14(2) 0.013(16) -0.016(14) 0.037(13)
F85 0.09(2) 0.104(18) 0.31(5) -0.15(2) 0.08(3) -0.032(15)
F86 0.05(2) 0.48(6) 0.17(3) -0.02(4) -0.010(17) 0.14(3)
F87 0.049(14) 0.16(2) 0.14(2) 0.013(16) -0.016(14) 0.037(13)
F88 0.09(2) 0.104(18) 0.31(5) -0.15(2) 0.08(3) -0.032(15)
F89 0.05(2) 0.48(6) 0.17(3) -0.02(4) -0.010(17) 0.14(3)
O110 0.051(7) 0.075(8) 0.051(7) 0.003(6) 0.009(7) -0.003(6)
O111 0.049(7) 0.071(8) 0.073(9) 0.015(7) 0.000(7) -0.017(6)
C112 0.066(13) 0.047(10) 0.053(12) 0.001(9) -0.003(11) -0.003(9)
C113 0.041(16) 0.11(2) 0.101(19) 0.034(17) -0.023(15) -0.004(14)
F114 0.05(2) 0.145(19) 0.18(4) -0.01(3) 0.001(19) -0.047(18)
F115 0.043(9) 0.24(6) 0.13(3) 0.04(3) 0.011(13) 0.09(3)
F116 0.07(2) 0.14(4) 0.173(17) 0.14(3) -0.021(16) -0.03(2)
F117 0.05(2) 0.145(19) 0.18(4) -0.01(3) 0.001(19) -0.047(18)
F118 0.043(9) 0.24(6) 0.13(3) 0.04(3) 0.011(13) 0.09(3)
F119 0.07(2) 0.14(4) 0.173(17) 0.14(3) -0.021(16) -0.03(2)
O90 0.071(8) 0.037(7) 0.064(8) -0.009(7) 0.002(6) 0.002(7)
O91 0.089(10) 0.068(9) 0.054(8) -0.004(7) 0.007(8) -0.013(7)
C92 0.091(16) 0.075(17) 0.045(14) -0.048(15) 0.041(13) -0.016(14)
C93 0.10(2) 0.13(3) 0.12(3) 0.07(2) 0.00(2) 0.05(2)
F94 0.23(3) 0.088(17) 0.080(13) -0.027(12) 0.041(16) -0.011(19)
F95 0.18(3) 0.18(3) 0.24(4) -0.15(3) 0.06(3) -0.01(2)
F96 0.29(4) 0.07(2) 0.095(15) -0.020(13) -0.05(2) 0.05(2)
F97 0.23(3) 0.088(17) 0.080(13) -0.027(12) 0.041(16) -0.011(19)
F98 0.21(7) 0.05(3) 0.19(7) -0.03(4) -0.01(6) -0.01(4)
F99 0.29(4) 0.07(2) 0.095(15) -0.020(13) -0.05(2) 0.05(2)
O100 0.062(9) 0.069(8) 0.076(9) -0.012(8) 0.008(8) 0.003(6)
O101 0.056(8) 0.058(8) 0.071(8) 0.021(7) 0.009(7) 0.016(7)
C102 0.040(13) 0.039(12) 0.10(2) -0.030(14) 0.025(14) 0.016(10)
C103 0.14(3) 0.10(2) 0.14(3) 0.05(2) 0.03(3) 0.00(2)
F104 0.121(17) 0.20(2) 0.086(15) -0.009(15) 0.038(14) 0.113(17)
F105 0.082(17) 0.30(5) 0.35(7) 0.00(4) 0.03(3) 0.07(3)
F106 0.14(2) 0.111(16) 0.19(3) 0.042(18) 0.08(2) 0.090(16)
F107 0.121(17) 0.20(2) 0.086(15) -0.009(15) 0.038(14) 0.113(17)
F108 0.082(17) 0.30(5) 0.35(7) 0.00(4) 0.03(3) 0.07(3)
F109 0.14(2) 0.111(16) 0.19(3) 0.042(18) 0.08(2) 0.090(16)
N10 0.084(12) 0.051(10) 0.053(11) 0.010(8) -0.017(10) -0.009(9)
C11 0.078(16) 0.052(12) 0.075(17) 0.008(12) -0.015(13) -0.029(11)
C12 0.11(2) 0.066(15) 0.12(2) 0.013(14) -0.03(2) -0.038(15)
C13 0.10(2) 0.098(19) 0.14(3) -0.034(18) -0.09(2) -0.021(17)
C14 0.049(15) 0.109(18) 0.13(2) -0.016(17) -0.016(18) -0.039(14)
C15 0.08(2) 0.20(3) 0.13(3) 0.00(2) -0.04(2) -0.03(2)
C16 0.103(16) 0.107(14) 0.130(16) 0.006(14) 0.005(14) -0.057(13)
C17 0.111(19) 0.097(17) 0.086(16) 0.025(14) -0.039(16) -0.006(16)
C18 0.074(14) 0.077(14) 0.048(14) 0.005(11) -0.010(12) -0.026(12)
C19 0.066(16) 0.044(12) 0.057(15) -0.029(11) -0.018(13) -0.003(11)
N20 0.045(9) 0.076(13) 0.048(11) 0.005(9) -0.005(8) -0.015(8)
C21 0.056(12) 0.061(13) 0.046(11) -0.013(13) 0.002(9) -0.017(11)
C22 0.063(12) 0.033(12) 0.073(16) 0.004(11) -0.004(11) 0.008(9)
C23 0.061(12) 0.058(15) 0.060(15) 0.019(12) 0.007(11) 0.027(10)
C24 0.035(10) 0.066(16) 0.058(15) -0.002(14) 0.002(10) -0.003(10)
C25 0.060(13) 0.085(17) 0.062(17) 0.032(13) 0.005(11) 0.004(11)
C26 0.057(13) 0.117(19) 0.046(12) -0.017(16) -0.028(10) -0.011(13)
C27 0.079(14) 0.059(13) 0.076(17) 0.031(12) -0.027(12) 0.008(11)
C28 0.037(11) 0.091(18) 0.049(13) 0.035(12) -0.012(9) 0.004(10)
C29 0.039(11) 0.025(11) 0.092(18) 0.011(13) -0.004(11) -0.010(9)
N30 0.058(11) 0.099(13) 0.099(17) 0.023(11) 0.014(13) -0.040(10)
C31 0.11(2) 0.101(16) 0.044(13) 0.021(12) 0.042(15) 0.011(16)
C32 0.075(17) 0.12(2) 0.17(3) 0.02(2) -0.01(2) -0.018(16)
C33 0.14(3) 0.16(3) 0.10(3) 0.06(2) 0.05(2) 0.00(2)
C34 0.12(2) 0.13(2) 0.06(2) 0.001(16) 0.018(19) -0.006(18)
C35 0.20(4) 0.23(4) 0.031(18) 0.020(18) 0.00(2) 0.00(3)
C36 0.12(3) 0.30(5) 0.10(3) 0.06(3) -0.04(2) 0.00(3)
C37 0.13(2) 0.22(3) 0.058(17) 0.01(2) -0.02(2) -0.02(2)
C38 0.063(16) 0.132(19) 0.067(19) -0.017(14) 0.019(14) 0.008(15)
C39 0.073(18) 0.090(15) 0.052(16) 0.005(13) 0.008(16) 0.025(14)
N40 0.033(11) 0.068(14) 0.084(15) -0.007(12) -0.023(14) 0.019(11)
C41 0.036(15) 0.080(17) 0.092(18) -0.009(15) -0.026(16) 0.009(14)
C42 0.049(18) 0.094(19) 0.10(2) -0.014(17) -0.026(17) 0.008(16)
C43 0.053(15) 0.089(16) 0.099(17) -0.010(15) -0.031(16) 0.006(14)
C44 0.045(11) 0.080(13) 0.098(14) -0.010(11) -0.028(13) 0.009(11)
C45 0.054(13) 0.088(15) 0.112(16) -0.013(13) -0.026(14) 0.008(13)
C46 0.056(14) 0.089(16) 0.118(18) -0.004(15) -0.031(16) 0.001(14)
C47 0.048(17) 0.075(19) 0.12(2) -0.003(16) -0.014(18) -0.001(16)
C48 0.032(15) 0.068(17) 0.098(18) -0.006(14) -0.016(16) 0.002(13)
C49 0.032(11) 0.070(13) 0.089(15) -0.005(12) -0.024(13) 0.013(11)
N50 0.027(12) 0.068(15) 0.083(16) 0.002(12) -0.020(14) 0.015(12)
C59 0.037(11) 0.079(13) 0.094(14) -0.006(12) -0.028(13) 0.013(11)
C51 0.047(12) 0.081(13) 0.100(14) -0.008(12) -0.028(13) 0.009(11)
C54 0.053(13) 0.090(15) 0.106(17) -0.011(13) -0.022(15) 0.008(13)
C53 0.08(2) 0.06(2) 0.09(2) -0.005(17) 0.009(17) -0.011(17)
C52 0.06(2) 0.05(2) 0.07(2) -0.002(17) 0.008(17) -0.025(16)
C58 0.04(4) 0.12(4) 0.05(3) -0.04(3) -0.02(2) -0.02(3)
C57 0.08(3) 0.10(2) 0.08(2) 0.004(19) -0.001(18) -0.003(18)
C56 0.14(5) 0.09(4) 0.20(6) -0.08(4) -0.11(5) -0.02(4)
C55 0.04(2) 0.06(3) 0.15(5) 0.05(3) 0.03(3) -0.01(2)
C123 0.05(2) 0.06(2) 0.06(2) 0.014(19) -0.008(19) -0.003(19)
C126 0.07(2) 0.06(2) 0.07(2) 0.016(18) 0.002(19) 0.002(19)
C124 0.07(2) 0.04(2) 0.04(2) -0.011(18) 0.000(18) 0.000(18)
C127 0.09(3) 0.09(3) 0.09(3) 0.00(2) 0.00(2) 0.01(2)
C125 0.06(2) 0.07(2) 0.10(3) 0.021(19) 0.011(19) -0.002(19)
C122 0.06(2) 0.05(2) 0.06(2) 0.027(18) 0.003(19) -0.004(18)
C121 0.13(4) 0.12(4) 0.14(4) 0.02(2) -0.01(2) -0.01(2)
C132 0.07(3) 0.07(2) 0.07(3) -0.001(18) 0.002(19) 0.004(19)
C136 0.11(3) 0.08(3) 0.10(3) 0.00(2) 0.00(2) 0.00(2)
C133 0.09(3) 0.07(3) 0.09(3) 0.00(2) 0.01(2) 0.00(2)
C137 0.17(6) 0.17(6) 0.18(6) 0.01(2) 0.00(2) -0.01(2)
C135 0.10(3) 0.08(3) 0.09(3) 0.01(2) 0.00(2) 0.00(2)
C134 0.11(3) 0.09(3) 0.11(3) 0.01(2) -0.01(2) 0.00(2)
C131 0.15(4) 0.15(4) 0.16(4) 0.01(2) 0.01(2) 0.00(2)

loop_
_atom_type_symbol
_atom_type_description
_atom_type_scat_dispersion_real
_atom_type_scat_dispersion_imag
_atom_type_scat_source
C C 0.0033 0.0016 'International Tables Vol C Tables 4.2.6.8 and 6.1.1.4'
H H 0.0000 0.0000 'International Tables Vol C Tables 4.2.6.8 and 6.1.1.4'
N N 0.0061 0.0033 'International Tables Vol C Tables 4.2.6.8 and 6.1.1.4'
O O 0.0106 0.0060 'International Tables Vol C Tables 4.2.6.8 and 6.1.1.4'
F F 0.0171 0.0103 'International Tables Vol C Tables 4.2.6.8 and 6.1.1.4'
Cu Cu 0.3201 1.2651 'International Tables Vol C Tables 4.2.6.8 and 6.1.1.4'

loop_
_geom_angle_atom_site_label_1
_geom_angle_atom_site_label_2
_geom_angle_atom_site_label_3
_geom_angle
O61 Cu1 O5 90.7(4)
O61 Cu1 O101 168.7(4)
O5 Cu1 O101 100.6(4)
O61 Cu1 N30 84.6(6)
O5 Cu1 N30 169.9(7)
O101 Cu1 N30 84.3(6)
O61 Cu1 O111 92.3(5)
O5 Cu1 O111 92.1(4)
O101 Cu1 O111 87.4(5)
N30 Cu1 O111 96.9(7)
O5 Cu2 O100 97.9(5)
O5 Cu2 O70 93.0(4)
O100 Cu2 O70 168.4(5)
O5 Cu2 N20 175.0(6)
O100 Cu2 N20 81.6(5)
O70 Cu2 N20 87.1(5)
O5 Cu2 O91 92.8(4)
O100 Cu2 O91 90.8(5)
O70 Cu2 O91 92.4(5)
N20 Cu2 O91 92.1(6)
O81 Cu3 O90 170.9(5)
O81 Cu3 O5 97.9(4)
O90 Cu3 O5 90.7(4)
O81 Cu3 N10 87.4(6)
O90 Cu3 N10 83.7(6)
O5 Cu3 N10 172.1(5)
O81 Cu3 O60 85.6(4)
O90 Cu3 O60 96.7(5)
O5 Cu3 O60 95.0(4)
N10 Cu3 O60 91.2(6)
O5 Cu4 O110 90.2(4)
O5 Cu4 O80 100.2(4)
O110 Cu4 O80 169.5(5)
O5 Cu4 N40 174.5(8)
O110 Cu4 N40 85.1(8)
O80 Cu4 N40 84.4(8)
O5 Cu4 N50 150.5(8)
O110 Cu4 N50 88.2(8)
O80 Cu4 N50 82.6(8)
N40 Cu4 N50 32.4(10)
O5 Cu4 O71 92.9(4)
O110 Cu4 O71 93.1(5)
O80 Cu4 O71 86.7(5)
N40 Cu4 O71 84.5(10)
N50 Cu4 O71 116.6(8)
Cu2 O5 Cu4 107.0(4)
Cu2 O5 Cu3 106.6(4)
Cu4 O5 Cu3 118.5(5)
Cu2 O5 Cu1 118.7(5)
Cu4 O5 Cu1 104.2(4)
Cu3 O5 Cu1 102.5(4)
C72 O70 Cu2 118.0(10)
C72 O71 Cu4 124.7(10)
O71 C72 O70 130.6(14)
O71 C72 C73 116.3(17)
O70 C72 C73 112.9(17)
F79 C73 F76 134(4)
F79 C73 F75 44(5)
F76 C73 F75 108(2)
F79 C73 F78 106(6)
F76 C73 F78 53(4)
F75 C73 F78 123(4)
F79 C73 F77 122(6)
F76 C73 F77 48(2)
F75 C73 F77 79(3)
F78 C73 F77 101(5)
F79 C73 F74 65(5)
F76 C73 F74 103(3)
F75 C73 F74 105(2)
F78 C73 F74 51(4)
F77 C73 F74 149(3)
F79 C73 C72 110(3)
F76 C73 C72 116.0(19)
F75 C73 C72 117.1(19)
F78 C73 C72 119(3)
F77 C73 C72 99(2)
F74 C73 C72 106.3(18)
C62 O60 Cu3 117.5(11)
C62 O61 Cu1 118.1(11)
O60 C62 O61 133.0(17)
O60 C62 C63 113(2)
O61 C62 C63 114.2(17)
F66 C63 F64 108(2)
F66 C63 F65 108(3)
F64 C63 F65 98.6(19)
F66 C63 C62 114(2)
F64 C63 C62 114(2)
F65 C63 C62 113.9(19)
C82 O80 Cu4 120.0(11)
C82 O81 Cu3 123.3(11)
O80 C82 O81 132.7(15)
O80 C82 C83 114.7(19)
O81 C82 C83 112.3(19)
F89 C83 F85 41(4)
F89 C83 F88 118(4)
F85 C83 F88 125(3)
F89 C83 F86 136(4)
F85 C83 F86 100(4)
F88 C83 F86 60(3)
F89 C83 F87 104(4)
F85 C83 F87 66(3)
F88 C83 F87 84(3)
F86 C83 F87 35(3)
F89 C83 F84 75(4)
F85 C83 F84 109(4)
F88 C83 F84 53(3)
F86 C83 F84 113(4)
F87 C83 F84 124(3)
F89 C83 C82 116(3)
F85 C83 C82 121(2)
F88 C83 C82 113(3)
F86 C83 C82 101(3)
F87 C83 C82 118(2)
F84 C83 C82 112(2)
C112 O110 Cu4 118.7(11)
C112 O111 Cu1 121.8(11)
O110 C112 O111 128.6(17)
O110 C112 C113 116.6(19)
O111 C112 C113 115(2)
F116 C113 F118 124(4)
F116 C113 F115 96(5)
F118 C113 F115 39(3)
F116 C113 F114 99(4)
F118 C113 F114 74(4)
F115 C113 F114 105(4)
F116 C113 F117 72(4)
F118 C113 F117 111(4)
F115 C113 F117 133(4)
F114 C113 F117 38(2)
F116 C113 F119 26(5)
F118 C113 F119 125(4)
F115 C113 F119 87(4)
F114 C113 F119 125(3)
F117 C113 F119 96(4)
F116 C113 C112 122(4)
F118 C113 C112 112(3)
F115 C113 C112 119(4)
F114 C113 C112 112(3)
F117 C113 C112 105(3)
F119 C113 C112 106(2)
C113 F115 F116 37(3)
C113 F116 F115 47(3)
C92 O90 Cu3 116.4(12)
C92 O91 Cu2 118.9(11)
O90 C92 O91 131.0(16)
O90 C92 C93 116(2)
O91 C92 C93 112(2)
F96 C93 F95 108(4)
F96 C93 F94 112(3)
F95 C93 F94 99(3)
F96 C93 F98 74(4)
F95 C93 F98 145(4)
F94 C93 F98 51(3)
F96 C93 F99 118(4)
F95 C93 F99 31(4)
F94 C93 F99 68(4)
F98 C93 F99 116(5)
F96 C93 F97 37(3)
F95 C93 F97 81(4)
F94 C93 F97 144(4)
F98 C93 F97 111(6)
F99 C93 F97 105(5)
F96 C93 C92 115(2)
F95 C93 C92 105(2)
F94 C93 C92 115(2)
F98 C93 C92 105(3)
F99 C93 C92 119(4)
F97 C93 C92 100(3)
C102 O100 Cu2 123.5(12)
C102 O101 Cu1 121.7(12)
O101 C102 O100 130.6(16)
O101 C102 C103 116(2)
O100 C102 C103 114(2)
F106 C103 F104 102(3)
F106 C103 F105 100(4)
F104 C103 F105 100(3)
F106 C103 F109 140(3)
F104 C103 F109 56(4)
F105 C103 F109 58(4)
F106 C103 F107 67(5)
F104 C103 F107 120(4)
F105 C103 F107 36(5)
F109 C103 F107 94(6)
F106 C103 F108 52(5)
F104 C103 F108 62(5)
F105 C103 F108 136(4)
F109 C103 F108 119(7)
F107 C103 F108 116(6)
F106 C103 C102 116(2)
F104 C103 C102 119(3)
F105 C103 C102 117(3)
F109 C103 C102 104(3)
F107 C103 C102 118(3)
F108 C103 C102 107(4)
C11 N10 C19 118.6(16)
C11 N10 Cu3 116.9(15)
C19 N10 Cu3 124.4(13)
N10 C11 C12 124.4(19)
C13 C12 C11 119(2)
C12 C13 C14 118(2)
C15 C14 C13 122(3)
C15 C14 C19 118(3)
C13 C14 C19 120(2)
C14 C15 C16 120(3)
C15 C16 C17 121(2)
C18 C17 C16 121(2)
C19 C18 C17 117.2(18)
C18 C19 N10 118.3(17)
C18 C19 C14 123(2)
N10 C19 C14 119(2)
C21 N20 C29 117.9(15)
C21 N20 Cu2 119.3(13)
C29 N20 Cu2 122.5(13)
N20 C21 C22 122.3(16)
C23 C22 C21 119.1(16)
C22 C23 C24 122.1(16)
C23 C24 C25 125(2)
C23 C24 C29 115.8(18)
C25 C24 C29 118.7(19)
C26 C25 C24 121.7(18)
C27 C26 C25 119.1(17)
C26 C27 C28 122.5(19)
C27 C28 C29 119.7(17)
N20 C29 C24 122.5(17)
N20 C29 C28 119.3(17)
C24 C29 C28 118.2(19)
C31 N30 C39 120.6(19)
C31 N30 Cu1 114.5(17)
C39 N30 Cu1 124.9(15)
N30 C31 C32 123(2)
C33 C32 C31 119(2)
C32 C33 C34 121(2)
C35 C34 C33 128(3)
C35 C34 C39 116(3)
C33 C34 C39 117(2)
C36 C35 C34 122(3)
C35 C36 C37 122(3)
C38 C37 C36 119(3)
C37 C38 C39 121(2)
C38 C39 N30 120(2)
C38 C39 C34 120(2)
N30 C39 C34 120(2)
C41 N40 C49 103(4)
C41 N40 Cu4 135(3)
C49 N40 Cu4 122(3)
N40 C41 C42 146(6)
C41 C42 C43 92(5)
C44 C43 C42 136(5)
C43 C44 C45 136(4)
C43 C44 C49 114(4)
C45 C44 C49 109(3)
C46 C45 C44 128(4)
C45 C46 C47 117(5)
C48 C47 C46 119(6)
C49 C48 C47 117(5)
C48 C49 N40 109(4)
C48 C49 C44 128(4)
N40 C49 C44 123(4)
C52 N50 C59 125(4)
C52 N50 Cu4 118(3)
C59 N50 Cu4 115(3)
N50 C59 C51 104(4)
N50 C59 C58 116(3)
C51 C59 C58 138(4)
C55 C51 C59 109(4)
C55 C51 C54 116(4)
C59 C51 C54 135(4)
C53 C54 C51 113(5)
C52 C53 C54 113(5)
N50 C52 C53 122(5)
C57 C58 C59 89(4)
C58 C57 C56 149(6)
C55 C56 C57 99(4)
C51 C55 C56 129(4)
C122 C123 C124 120(5)
C125 C126 C127 153(6)
C125 C126 C122 107(4)
C127 C126 C122 46(3)
C125 C124 C123 114(5)
C126 C127 C122 89(5)
C126 C125 C124 108(5)
C123 C122 C127 134(6)
C123 C122 C121 114(4)
C127 C122 C121 112(4)
C123 C122 C126 89(4)
C127 C122 C126 45(3)
C121 C122 C126 156(4)
C133 C132 C137 135(7)
C133 C132 C131 114(4)
C137 C132 C131 111(5)
C137 C136 C135 102(6)
C132 C133 C134 99(6)
C136 C137 C132 121(6)
C136 C137 C135 40(4)
C132 C137 C135 83(5)
C134 C135 C136 132(7)
C134 C135 C137 95(6)
C136 C135 C137 37(3)
C135 C134 C133 124(8)

loop_
_geom_bond_atom_site_label_1
_geom_bond_atom_site_label_2
_geom_bond_distance
Cu1 O61 1.967(11)
Cu1 O5 1.969(9)
Cu1 O101 1.985(12)
Cu1 N30 2.009(17)
Cu1 O111 2.339(11)
Cu2 O5 1.949(8)
Cu2 O100 1.988(13)
Cu2 O70 1.992(11)
Cu2 N20 2.035(14)
Cu2 O91 2.337(13)
Cu3 O81 1.929(12)
Cu3 O90 1.945(12)
Cu3 O5 1.968(9)
Cu3 N10 2.014(15)
Cu3 O60 2.372(11)
Cu4 O5 1.960(9)
Cu4 O110 1.970(11)
Cu4 O80 1.972(12)
Cu4 N40 2.03(3)
Cu4 N50 2.15(3)
Cu4 O71 2.257(12)
O70 C72 1.259(19)
O71 C72 1.226(19)
C72 C73 1.54(2)
C73 F79 1.13(7)
C73 F76 1.26(3)
C73 F75 1.32(3)
C73 F78 1.32(2)
C73 F77 1.33(2)
C73 F74 1.35(3)
O60 C62 1.23(2)
O61 C62 1.24(2)
C62 C63 1.54(3)
C63 F66 1.24(3)
C63 F64 1.31(2)
C63 F65 1.33(2)
O80 C82 1.23(2)
O81 C82 1.26(2)
C82 C83 1.55(3)
C83 F89 1.21(4)
C83 F85 1.25(4)
C83 F88 1.305(19)
C83 F86 1.32(2)
C83 F87 1.320(19)
C83 F84 1.328(19)
O110 C112 1.24(2)
O111 C112 1.241(19)
C112 C113 1.52(3)
C113 F116 1.07(6)
C113 F118 1.24(6)
C113 F115 1.32(6)
C113 F114 1.37(5)
C113 F117 1.35(6)
C113 F119 1.49(4)
F115 F116 1.79(10)
O90 C92 1.20(2)
O91 C92 1.25(2)
C92 C93 1.58(3)
C93 F96 1.23(3)
C93 F95 1.29(4)
C93 F94 1.314(19)
C93 F98 1.33(2)
C93 F99 1.33(2)
C93 F97 1.41(9)
O100 C102 1.25(2)
O101 C102 1.24(2)
C102 C103 1.48(3)
C103 F106 1.28(3)
C103 F104 1.309(18)
C103 F105 1.30(5)
C103 F109 1.33(2)
C103 F107 1.33(2)
C103 F108 1.43(11)
N10 C11 1.31(2)
N10 C19 1.38(2)
C11 C12 1.36(3)
C12 C13 1.33(3)
C13 C14 1.41(3)
C14 C15 1.38(3)
C14 C19 1.38(3)
C15 C16 1.34(3)
C16 C17 1.38(3)
C17 C18 1.37(2)
C18 C19 1.36(2)
N20 C21 1.295(19)
N20 C29 1.39(2)
C21 C22 1.40(2)
C22 C23 1.32(2)
C23 C24 1.38(2)
C24 C25 1.38(2)
C24 C29 1.40(2)
C25 C26 1.37(2)
C26 C27 1.34(2)
C27 C28 1.34(2)
C28 C29 1.42(2)
N30 C31 1.27(3)
N30 C39 1.38(2)
C31 C32 1.41(3)
C32 C33 1.33(3)
C33 C34 1.40(3)
C34 C35 1.39(3)
C34 C39 1.43(3)
C35 C36 1.30(4)
C36 C37 1.39(4)
C37 C38 1.33(3)
C38 C39 1.37(3)
N40 C41 1.41(2)
N40 C49 1.42(2)
C41 C42 1.41(2)
C42 C43 1.42(2)
C43 C44 1.42(2)
C44 C45 1.41(2)
C44 C49 1.43(2)
C45 C46 1.41(2)
C46 C47 1.42(2)
C47 C48 1.42(2)
C48 C49 1.40(2)
N50 C52 1.40(2)
N50 C59 1.40(2)
C59 C51 1.42(2)
C59 C58 1.42(2)
C51 C55 1.41(2)
C51 C54 1.41(2)
C54 C53 1.41(2)
C53 C52 1.41(2)
C58 C57 1.41(2)
C57 C56 1.42(2)
C56 C55 1.41(2)
C123 C122 1.37(5)
C123 C124 1.46(5)
C126 C125 1.38(5)
C126 C127 1.41(5)
C126 C122 1.98(8)
C124 C125 1.39(5)
C127 C122 1.42(5)
C122 C121 1.48(7)
C132 C133 1.40(5)
C132 C137 1.41(5)
C132 C131 1.45(6)
C136 C137 1.35(5)
C136 C135 1.43(5)
C133 C134 1.44(5)
C137 C135 2.17(11)
C135 C134 1.39(5)

loop_
_geom_hbond_atom_site_label_D
_geom_hbond_atom_site_label_H
_geom_hbond_atom_site_label_A
_geom_hbond_distance_DH
_geom_hbond_distance_HA
_geom_hbond_distance_DA
_geom_hbond_angle_DHA
_geom_hbond_site_symmetry_A
C13 H13 F97 0.93 2.36 3.18(7) 146.9 6_656
C13 H13 F96 0.93 2.83 3.72(4) 162.5 6_656
C16 H16 F77 0.93 2.86 3.43(5) 120.9 5_665
C17 H17 F79 0.93 2.82 3.25(9) 109.3 .
C17 H17 F75 0.93 2.70 3.33(4) 125.3 .
C17 H17 F75 0.93 2.87 3.77(3) 165.2 5_665
C17 H17 F77 0.93 2.65 3.33(5) 130.5 5_665
C18 H18 F79 0.93 2.56 3.12(7) 118.8 .
C18 H18 F75 0.93 2.84 3.38(4) 119.0 .
C22 H22 F84 0.93 2.73 3.48(4) 138.4 8_665
C22 H22 F88 0.93 2.65 3.28(3) 125.8 8_665
C23 H23 F116 0.93 2.79 3.68(5) 161.1 5_565
C23 H23 F119 0.93 2.46 3.29(5) 149.2 5_565
C25 H25 F119 0.93 2.58 3.38(5) 144.0 5_565
C27 H27 F84 0.93 2.81 3.52(4) 134.8 4_455
C27 H27 F88 0.93 2.71 3.33(4) 125.2 4_455
C33 H33 F65 0.93 2.58 3.47(3) 160.1 6_556
C36 H36 F118 0.93 2.56 3.49(7) 176.1 6_656
C37 H37 F109 0.93 2.32 3.14(5) 146.4 6_656
C41 H41 F87 0.93 2.86 3.16(8) 99.9 4_455
C42 H42 F118 0.93 2.73 3.58(8) 152.9 4
C42 H42 F115 0.93 2.61 3.39(8) 141.5 4
C42 H42 F114 0.93 2.80 3.47(7) 129.7 4
C42 H42 F116 0.93 2.76 3.19(8) 109.3 4
C45 H45 F75 0.93 2.61 3.35(5) 137.6 8_655
C45 H45 F77 0.93 2.67 3.60(7) 173.7 8_655
C54 H54 F75 0.93 2.84 3.73(5) 159.7 8_655
C57 H57 F87 0.93 2.70 3.06(7) 104.6 4_455
C57 H57 F85 0.93 2.36 3.02(7) 127.4 4_455

loop_
_geom_torsion_atom_site_label_1
_geom_torsion_atom_site_label_2
_geom_torsion_atom_site_label_3
_geom_torsion_atom_site_label_4
_geom_torsion
O100 Cu2 O5 Cu4 101.6(5)
O70 Cu2 O5 Cu4 -74.6(5)
N20 Cu2 O5 Cu4 17(6)
O91 Cu2 O5 Cu4 -167.1(5)
O100 Cu2 O5 Cu3 -130.6(5)
O70 Cu2 O5 Cu3 53.2(5)
N20 Cu2 O5 Cu3 145(5)
O91 Cu2 O5 Cu3 -39.4(5)
O100 Cu2 O5 Cu1 -15.8(6)
O70 Cu2 O5 Cu1 168.0(5)
N20 Cu2 O5 Cu1 -100(6)
O91 Cu2 O5 Cu1 75.5(5)
O110 Cu4 O5 Cu2 -47.2(5)
O80 Cu4 O5 Cu2 133.1(5)
N40 Cu4 O5 Cu2 -15(10)
N50 Cu4 O5 Cu2 -134.0(15)
O71 Cu4 O5 Cu2 45.9(5)
O110 Cu4 O5 Cu3 -167.7(5)
O80 Cu4 O5 Cu3 12.6(6)
N40 Cu4 O5 Cu3 -136(10)
N50 Cu4 O5 Cu3 105.6(15)
O71 Cu4 O5 Cu3 -74.6(5)
O110 Cu4 O5 Cu1 79.3(5)
O80 Cu4 O5 Cu1 -100.4(5)
N40 Cu4 O5 Cu1 111(10)
N50 Cu4 O5 Cu1 -7.4(16)
O71 Cu4 O5 Cu1 172.4(4)
O81 Cu3 O5 Cu2 -101.2(5)
O90 Cu3 O5 Cu2 75.9(5)
N10 Cu3 O5 Cu2 31(4)
O60 Cu3 O5 Cu2 172.6(4)
O81 Cu3 O5 Cu4 19.5(6)
O90 Cu3 O5 Cu4 -163.5(6)
N10 Cu3 O5 Cu4 152(4)
O60 Cu3 O5 Cu4 -66.8(5)
O81 Cu3 O5 Cu1 133.4(5)
O90 Cu3 O5 Cu1 -49.5(5)
N10 Cu3 O5 Cu1 -94(4)
O60 Cu3 O5 Cu1 47.2(4)
O61 Cu1 O5 Cu2 164.5(6)
O101 Cu1 O5 Cu2 -15.6(6)
N30 Cu1 O5 Cu2 -134(3)
O111 Cu1 O5 Cu2 72.2(5)
O61 Cu1 O5 Cu4 45.7(5)
O101 Cu1 O5 Cu4 -134.4(5)
N30 Cu1 O5 Cu4 108(3)
O111 Cu1 O5 Cu4 -46.7(4)
O61 Cu1 O5 Cu3 -78.4(5)
O101 Cu1 O5 Cu3 101.5(5)
N30 Cu1 O5 Cu3 -17(3)
O111 Cu1 O5 Cu3 -170.7(4)
O5 Cu2 O70 C72 62.8(11)
O100 Cu2 O70 C72 -98(3)
N20 Cu2 O70 C72 -112.2(11)
O91 Cu2 O70 C72 155.8(11)
O5 Cu4 O71 C72 7.9(13)
O110 Cu4 O71 C72 98.3(13)
O80 Cu4 O71 C72 -92.2(13)
N40 Cu4 O71 C72 -176.9(15)
N50 Cu4 O71 C72 -172.2(14)
Cu4 O71 C72 O70 -31(2)
Cu4 O71 C72 C73 154.8(11)
Cu2 O70 C72 O71 -10(2)
Cu2 O70 C72 C73 164.9(10)
O71 C72 C73 F79 -125(7)
O70 C72 C73 F79 59(7)
O71 C72 C73 F76 57(3)
O70 C72 C73 F76 -118(3)
O71 C72 C73 F75 -173(2)
O70 C72 C73 F75 12(3)
O71 C72 C73 F78 -3(6)
O70 C72 C73 F78 -178(6)
O71 C72 C73 F77 105(3)
O70 C72 C73 F77 -70(3)
O71 C72 C73 F74 -56(3)
O70 C72 C73 F74 128(2)
O81 Cu3 O60 C62 -92.2(13)
O90 Cu3 O60 C62 96.6(13)
O5 Cu3 O60 C62 5.4(13)
N10 Cu3 O60 C62 -179.5(13)
O5 Cu1 O61 C62 73.4(12)
O101 Cu1 O61 C62 -106(3)
N30 Cu1 O61 C62 -97.7(13)
O111 Cu1 O61 C62 165.6(12)
Cu3 O60 C62 O61 -26(3)
Cu3 O60 C62 C63 152.9(14)
Cu1 O61 C62 O60 -17(3)
Cu1 O61 C62 C63 164.2(13)
O60 C62 C63 F66 86(2)
O61 C62 C63 F66 -95(2)
O60 C62 C63 F64 -150.2(17)
O61 C62 C63 F64 29(3)
O60 C62 C63 F65 -38(3)
O61 C62 C63 F65 140(2)
O5 Cu4 O80 C82 -44.9(13)
O110 Cu4 O80 C82 137(3)
N40 Cu4 O80 C82 132.2(15)
N50 Cu4 O80 C82 164.8(14)
O71 Cu4 O80 C82 47.5(12)
O90 Cu3 O81 C82 150(3)
O5 Cu3 O81 C82 -48.9(13)
N10 Cu3 O81 C82 137.0(13)
O60 Cu3 O81 C82 45.6(13)
Cu4 O80 C82 O81 29(3)
Cu4 O80 C82 C83 -157.3(12)
Cu3 O81 C82 O80 27(3)
Cu3 O81 C82 C83 -146.0(12)
O80 C82 C83 F89 -123(4)
O81 C82 C83 F89 52(4)
O80 C82 C83 F85 -170(4)
O81 C82 C83 F85 5(4)
O80 C82 C83 F88 18(4)
O81 C82 C83 F88 -167(4)
O80 C82 C83 F86 80(4)
O81 C82 C83 F86 -105(4)
O80 C82 C83 F87 113(3)
O81 C82 C83 F87 -72(3)
O80 C82 C83 F84 -40(3)
O81 C82 C83 F84 135(2)
O5 Cu4 O110 C112 -71.6(12)
O80 Cu4 O110 C112 107(3)
N40 Cu4 O110 C112 111.3(14)
N50 Cu4 O110 C112 79.0(14)
O71 Cu4 O110 C112 -164.5(12)
O61 Cu1 O111 C112 -100.9(13)
O5 Cu1 O111 C112 -10.1(13)
O101 Cu1 O111 C112 90.4(13)
N30 Cu1 O111 C112 174.3(13)
Cu4 O110 C112 O111 14(2)
Cu4 O110 C112 C113 -165.8(14)
Cu1 O111 C112 O110 32(2)
Cu1 O111 C112 C113 -148.6(14)
O110 C112 C113 F116 -10(5)
O111 C112 C113 F116 170(5)
O110 C112 C113 F118 -172(3)
O111 C112 C113 F118 8(4)
O110 C112 C113 F115 -129(3)
O111 C112 C113 F115 51(4)
O110 C112 C113 F114 107(3)
O111 C112 C113 F114 -72(3)
O110 C112 C113 F117 68(3)
O111 C112 C113 F117 -112(3)
O110 C112 C113 F119 -33(4)
O111 C112 C113 F119 147(3)
F118 C113 F115 F116 -138(9)
F114 C113 F115 F116 -101(4)
F117 C113 F115 F116 -71(5)
F119 C113 F115 F116 25(4)
C112 C113 F115 F116 132(5)
F118 C113 F116 F115 30(7)
F114 C113 F116 F115 107(4)
F117 C113 F116 F115 134(4)
F119 C113 F116 F115 -71(12)
C112 C113 F116 F115 -130(5)
O81 Cu3 O90 C92 87(3)
O5 Cu3 O90 C92 -74.4(14)
N10 Cu3 O90 C92 100.0(14)
O60 Cu3 O90 C92 -169.5(13)
O5 Cu2 O91 C92 -17.8(14)
O100 Cu2 O91 C92 80.2(14)
O70 Cu2 O91 C92 -110.9(14)
N20 Cu2 O91 C92 161.8(14)
Cu3 O90 C92 O91 17(3)
Cu3 O90 C92 C93 -157.7(14)
Cu2 O91 C92 O90 35(3)
Cu2 O91 C92 C93 -150.6(14)
O90 C92 C93 F96 -2(4)
O91 C92 C93 F96 -178(3)
O90 C92 C93 F95 -122(3)
O91 C92 C93 F95 63(3)
O90 C92 C93 F94 130(3)
O91 C92 C93 F94 -45(4)
O90 C92 C93 F98 76(5)
O91 C92 C93 F98 -99(5)
O90 C92 C93 F99 -152(5)
O91 C92 C93 F99 33(6)
O90 C92 C93 F97 -38(5)
O91 C92 C93 F97 146(4)
O5 Cu2 O100 C102 50.2(14)
O70 Cu2 O100 C102 -149(2)
N20 Cu2 O100 C102 -134.8(14)
O91 Cu2 O100 C102 -42.8(14)
O61 Cu1 O101 C102 -136(3)
O5 Cu1 O101 C102 44.4(13)
N30 Cu1 O101 C102 -144.5(14)
O111 Cu1 O101 C102 -47.3(13)
Cu1 O101 C102 O100 -22(3)
Cu1 O101 C102 C103 154.3(16)
Cu2 O100 C102 O101 -34(3)
Cu2 O100 C102 C103 149.1(16)
O101 C102 C103 F106 130(3)
O100 C102 C103 F106 -52(4)
O101 C102 C103 F104 8(4)
O100 C102 C103 F104 -175(3)
O101 C102 C103 F105 -112(4)
O100 C102 C103 F105 65(4)
O101 C102 C103 F109 -51(6)
O100 C102 C103 F109 126(6)
O101 C102 C103 F107 -153(6)
O100 C102 C103 F107 25(6)
O101 C102 C103 F108 75(6)
O100 C102 C103 F108 -108(6)
O81 Cu3 N10 C11 -121.8(13)
O90 Cu3 N10 C11 60.3(13)
O5 Cu3 N10 C11 105(4)
O60 Cu3 N10 C11 -36.3(13)
O81 Cu3 N10 C19 61.5(13)
O90 Cu3 N10 C19 -116.4(13)
O5 Cu3 N10 C19 -71(5)
O60 Cu3 N10 C19 147.0(13)
C19 N10 C11 C12 -2(3)
Cu3 N10 C11 C12 -179.0(15)
N10 C11 C12 C13 0(3)
C11 C12 C13 C14 -1(3)
C12 C13 C14 C15 -180(2)
C12 C13 C14 C19 4(3)
C13 C14 C15 C16 -173(2)
C19 C14 C15 C16 4(4)
C14 C15 C16 C17 -3(4)
C15 C16 C17 C18 0(4)
C16 C17 C18 C19 2(3)
C17 C18 C19 N10 179.6(16)
C17 C18 C19 C14 -1(3)
C11 N10 C19 C18 -175.6(16)
Cu3 N10 C19 C18 1(2)
C11 N10 C19 C14 5(2)
Cu3 N10 C19 C14 -178.5(13)
C15 C14 C19 C18 -2(3)
C13 C14 C19 C18 174.8(19)
C15 C14 C19 N10 177(2)
C13 C14 C19 N10 -6(3)
O5 Cu2 N20 C21 161(5)
O100 Cu2 N20 C21 76.3(12)
O70 Cu2 N20 C21 -106.5(12)
O91 Cu2 N20 C21 -14.2(12)
O5 Cu2 N20 C29 -25(6)
O100 Cu2 N20 C29 -109.7(12)
O70 Cu2 N20 C29 67.4(12)
O91 Cu2 N20 C29 159.7(12)
C29 N20 C21 C22 3(2)
Cu2 N20 C21 C22 177.5(12)
N20 C21 C22 C23 -6(3)
C21 C22 C23 C24 6(3)
C22 C23 C24 C25 -178.9(17)
C22 C23 C24 C29 -2(2)
C23 C24 C25 C26 -179.6(17)
C29 C24 C25 C26 4(3)
C24 C25 C26 C27 -2(3)
C25 C26 C27 C28 1(3)
C26 C27 C28 C29 -1(3)
C21 N20 C29 C24 0(2)
Cu2 N20 C29 C24 -173.8(11)
C21 N20 C29 C28 -179.8(14)
Cu2 N20 C29 C28 6(2)
C23 C24 C29 N20 -1(2)
C25 C24 C29 N20 176.1(15)
C23 C24 C29 C28 179.2(15)
C25 C24 C29 C28 -4(2)
C27 C28 C29 N20 -177.5(15)
C27 C28 C29 C24 3(2)
O61 Cu1 N30 C31 -92.0(15)
O5 Cu1 N30 C31 -154(3)
O101 Cu1 N30 C31 86.3(15)
O111 Cu1 N30 C31 -0.4(15)
O61 Cu1 N30 C39 86.5(16)
O5 Cu1 N30 C39 24(4)
O101 Cu1 N30 C39 -95.1(16)
O111 Cu1 N30 C39 178.2(15)
C39 N30 C31 C32 0(3)
Cu1 N30 C31 C32 179.0(16)
N30 C31 C32 C33 -3(4)
C31 C32 C33 C34 3(4)
C32 C33 C34 C35 178(3)
C32 C33 C34 C39 -1(4)
C33 C34 C35 C36 -179(3)
C39 C34 C35 C36 0(5)
C34 C35 C36 C37 1(6)
C35 C36 C37 C38 -3(6)
C36 C37 C38 C39 4(4)
C37 C38 C39 N30 178(2)
C37 C38 C39 C34 -3(3)
C31 N30 C39 C38 -179.5(19)
Cu1 N30 C39 C38 2(3)
C31 N30 C39 C34 2(3)
Cu1 N30 C39 C34 -176.8(15)
C35 C34 C39 C38 1(3)
C33 C34 C39 C38 180(2)
C35 C34 C39 N30 180(2)
C33 C34 C39 N30 -1(3)
O5 Cu4 N40 C41 53(12)
O110 Cu4 N40 C41 85(5)
O80 Cu4 N40 C41 -95(5)
N50 Cu4 N40 C41 180(6)
O71 Cu4 N40 C41 -8(5)
O5 Cu4 N40 C49 -123(9)
O110 Cu4 N40 C49 -91(3)
O80 Cu4 N40 C49 88(3)
N50 Cu4 N40 C49 3(3)
O71 Cu4 N40 C49 175(3)
C49 N40 C41 C42 -31(11)
Cu4 N40 C41 C42 152(7)
N40 C41 C42 C43 32(11)
C41 C42 C43 C44 -11(11)
C42 C43 C44 C45 -167(8)
C42 C43 C44 C49 1(16)
C43 C44 C45 C46 178(10)
C49 C44 C45 C46 10(12)
C44 C45 C46 C47 -3(9)
C45 C46 C47 C48 -11(7)
C46 C47 C48 C49 16(8)
C47 C48 C49 N40 173(5)
C47 C48 C49 C44 -8(11)
C41 N40 C49 C48 -176(5)
Cu4 N40 C49 C48 2(5)
C41 N40 C49 C44 5(8)
Cu4 N40 C49 C44 -177(7)
C43 C44 C49 C48 -176(6)
C45 C44 C49 C48 -4(13)
C43 C44 C49 N40 3(13)
C45 C44 C49 N40 174(5)
O5 Cu4 N50 C52 3(4)
O110 Cu4 N50 C52 -84(4)
O80 Cu4 N50 C52 101(4)
N40 Cu4 N50 C52 -168(4)
O71 Cu4 N50 C52 -177(4)
O5 Cu4 N50 C59 170(2)
O110 Cu4 N50 C59 83(2)
O80 Cu4 N50 C59 -92(2)
N40 Cu4 N50 C59 -1(2)
O71 Cu4 N50 C59 -9(3)
C52 N50 C59 C51 -11(8)
Cu4 N50 C59 C51 -177(6)
C52 N50 C59 C58 -178(5)
Cu4 N50 C59 C58 16(5)
N50 C59 C51 C55 -174(6)
C58 C59 C51 C55 -12(15)
N50 C59 C51 C54 11(15)
C58 C59 C51 C54 173(8)
C55 C51 C54 C53 165(7)
C59 C51 C54 C53 -21(15)
C51 C54 C53 C52 27(8)
C59 N50 C52 C53 24(8)
Cu4 N50 C52 C53 -170(5)
C54 C53 C52 N50 -31(8)
N50 C59 C58 C57 -176(4)
C51 C59 C58 C57 23(11)
C59 C58 C57 C56 -36(10)
C58 C57 C56 C55 28(11)
C59 C51 C55 C56 -5(12)
C54 C51 C55 C56 171(6)
C57 C56 C55 C51 1(8)
C122 C123 C124 C125 15(8)
C125 C126 C127 C122 -9(14)
C127 C126 C125 C124 7(15)
C122 C126 C125 C124 1(6)
C123 C124 C125 C126 -8(7)
C124 C123 C122 C127 -22(10)
C124 C123 C122 C121 164(6)
C124 C123 C122 C126 -12(6)
C126 C127 C122 C123 15(9)
C126 C127 C122 C121 -171(6)
C125 C126 C122 C123 7(5)
C127 C126 C122 C123 -169(7)
C125 C126 C122 C127 176(7)
C125 C126 C122 C121 -164(12)
C127 C126 C122 C121 20(13)
C137 C132 C133 C134 -19(12)
C131 C132 C133 C134 170(7)
C135 C136 C137 C132 -23(14)
C133 C132 C137 C136 36(19)
C131 C132 C137 C136 -153(11)
C133 C132 C137 C135 22(11)
C131 C132 C137 C135 -168(6)
C137 C136 C135 C134 8(13)
C136 C137 C135 C134 -174(10)
C132 C137 C135 C134 -14(8)
C132 C137 C135 C136 160(12)
C136 C135 C134 C133 5(15)
C137 C135 C134 C133 10(10)
C132 C133 C134 C135 -1(10)
